data_2224245
loop_
_publ_author_name
'Xue, Feng'
'Ju, Shen-gui'

_publ_section_title
;
 6-Bromopyridine-2-carboxamide
;
_journal_coeditor_code HB5211
_journal_issue 12
_journal_name_full 'Acta Crystallographica Section E'
_journal_page_first o3161
_journal_paper_doi 10.1107/S1600536809047114
_journal_volume 65
_journal_year 2009
_chemical_formula_iupac 'C6 H5 Br N2 O'
_chemical_formula_moiety 'C6 H5 Br N2 O'
_chemical_formula_sum 'C6 H5 Br N2 O'
_chemical_formula_weight 201.03
_chemical_melting_point 417
_chemical_name_common 6-Bromopyridine-2-carboxamide
_chemical_name_systematic
;
6-Bromopyridine-2-carboxamide
;
_space_group_IT_number 14
_symmetry_cell_setting monoclinic
_symmetry_space_group_name_Hall '-P 2ybc'
_symmetry_space_group_name_H-M 'P 1 21/c 1'
_atom_sites_solution_hydrogens geom
_atom_sites_solution_primary direct
_atom_sites_solution_secondary difmap
_audit_creation_method SHELXL-97
_cell_angle_alpha 90.00
_cell_angle_beta 94.85(3)
_cell_angle_gamma 90.00
_cell_formula_units_Z 4
_cell_length_a 13.034(3)
_cell_length_b 6.4050(13)
_cell_length_c 8.5540(17)
_cell_measurement_reflns_used 25
_cell_measurement_temperature 293(2)
_cell_measurement_theta_max 12
_cell_measurement_theta_min 9
_cell_volume 711.6(3)
_computing_cell_refinement 'CAD4 EXPRESS (Enraf--Nonius, 1994)'
_computing_data_collection 'CAD4 EXPRESS (Enraf--Nonius, 1994)'
_computing_data_reduction 'XCAD4 (Harms & Wocadlo, 1995)'
_computing_molecular_graphics 'SHELXTL (Sheldrick, 2008)'
_computing_publication_material 'PLATON (Spek, 2009)'
_computing_structure_refinement 'SHELXL97 (Sheldrick, 2008)'
_computing_structure_solution 'SHELXS97 (Sheldrick, 2008)'
_diffrn_ambient_temperature 293(2)
_diffrn_measured_fraction_theta_full 0.997
_diffrn_measured_fraction_theta_max 0.997
_diffrn_measurement_device_type 'Enraf--Nonius CAD-4'
_diffrn_measurement_method \w/2\q
_diffrn_radiation_monochromator graphite
_diffrn_radiation_source 'fine-focus sealed tube'
_diffrn_radiation_type MoK\a
_diffrn_radiation_wavelength 0.71073
_diffrn_reflns_av_R_equivalents 0.0627
_diffrn_reflns_av_sigmaI/netI 0.0598
_diffrn_reflns_limit_h_max 0
_diffrn_reflns_limit_h_min -15
_diffrn_reflns_limit_k_max 7
_diffrn_reflns_limit_k_min 0
_diffrn_reflns_limit_l_max 10
_diffrn_reflns_limit_l_min -10
_diffrn_reflns_number 1354
_diffrn_reflns_theta_full 25.33
_diffrn_reflns_theta_max 25.33
_diffrn_reflns_theta_min 1.57
_diffrn_standards_decay_% 1
_diffrn_standards_interval_count 200
_diffrn_standards_interval_time 120
_diffrn_standards_number 3
_exptl_absorpt_coefficient_mu 5.702
_exptl_absorpt_correction_T_max 0.599
_exptl_absorpt_correction_T_min 0.395
_exptl_absorpt_correction_type psi-scan
_exptl_absorpt_process_details '(North <i>et al.</i>,  1968)'
_exptl_crystal_colour colourless
_exptl_crystal_density_diffrn 1.877
_exptl_crystal_density_method 'not measured'
_exptl_crystal_description block
_exptl_crystal_F_000 392
_exptl_crystal_size_max 0.20
_exptl_crystal_size_mid 0.10
_exptl_crystal_size_min 0.10
_refine_diff_density_max 0.450
_refine_diff_density_min -0.568
_refine_ls_extinction_method none
_refine_ls_goodness_of_fit_ref 1.009
_refine_ls_hydrogen_treatment constr
_refine_ls_matrix_type full
_refine_ls_number_parameters 91
_refine_ls_number_reflns 1296
_refine_ls_number_restraints 0
_refine_ls_restrained_S_all 1.009
_refine_ls_R_factor_all 0.1138
_refine_ls_R_factor_gt 0.0630
_refine_ls_shift/su_max 0.000
_refine_ls_shift/su_mean 0.000
_refine_ls_structure_factor_coef Fsqd
_refine_ls_weighting_details 'calc w=1/[\s^2^(Fo^2^)+(0.095P)^2^] where P=(Fo^2^+2Fc^2^)/3'
_refine_ls_weighting_scheme calc
_refine_ls_wR_factor_gt 0.1488
_refine_ls_wR_factor_ref 0.1722
_reflns_number_gt 756
_reflns_number_total 1296
_reflns_threshold_expression I>2\s(I)
_cod_data_source_file hb5211.cif
_cod_data_source_block I
_cod_depositor_comments
;
The following automatic conversions were performed:
'_symmetry_cell_setting' value 'Monoclinic' changed to 'monoclinic'
according to '/home/saulius/struct/CIF-dictionaries/cif_core.dic'
dictionary named 'cif_core.dic' version 2.4.1 from 2010-06-29.

Automatic conversion script
Id: cif_fix_enum 1527 2010-12-29 10:47:43Z saulius 

The following automatic conversions were performed:

'_symmetry_cell_setting' value 'Monoclinic' changed to 'monoclinic'
according to /home/saulius/struct/CIF-dictionaries/cif_core.dic
dictionary named 'cif_core.dic' version 2.4.1 from 2010-06-29.

Automatic conversion script
Id: cif_fix_values 1715 2011-07-08 13:25:40Z adriana 
;
_cod_original_cell_volume 711.6(2)
_cod_original_sg_symbol_H-M 'P 21/c'
_cod_database_code 2224245
_cod_database_fobs_code 2224245

loop_
_symmetry_equiv_pos_as_xyz
x,y,z
-x,1/2+y,1/2-z
-x,-y,-z
x,1/2-y,1/2+z

loop_
_atom_site_type_symbol
_atom_site_label
_atom_site_fract_x
_atom_site_fract_y
_atom_site_fract_z
_atom_site_U_iso_or_equiv
_atom_site_adp_type
_atom_site_calc_flag
_atom_site_refinement_flags
_atom_site_occupancy
_atom_site_disorder_assembly
_atom_site_disorder_group
Br Br 0.91125(7) 0.18241(18) 0.81361(11) 0.0756(5) Uani d . 1 . .
O O 0.5752(4) 0.0268(9) 1.2691(6) 0.0584(15) Uani d . 1 . .
N N1 0.7461(5) 0.1078(10) 0.9836(6) 0.0440(16) Uani d . 1 . .
N N2 0.5728(6) 0.2794(11) 1.0883(8) 0.061(2) Uani d . 1 . .
H H2A 0.5265 0.3491 1.1317 0.073 Uiso calc R 1 . .
H H2B 0.5970 0.3260 1.0045 0.073 Uiso calc R 1 . .
C C1 0.8216(6) 0.0086(14) 0.9207(8) 0.049(2) Uani d . 1 . .
C C2 0.8389(7) -0.2007(15) 0.9279(9) 0.057(2) Uani d . 1 . .
H H2C 0.8929 -0.2615 0.8798 0.068 Uiso calc R 1 . .
C C3 0.7743(7) -0.3160(14) 1.0077(10) 0.059(2) Uani d . 1 . .
H H3A 0.7813 -0.4605 1.0110 0.071 Uiso calc R 1 . .
C C4 0.6990(7) -0.2223(12) 1.0837(9) 0.052(2) Uani d . 1 . .
H H4A 0.6566 -0.2999 1.1439 0.062 Uiso calc R 1 . .
C C5 0.6875(6) -0.0119(11) 1.0690(7) 0.0408(18) Uani d . 1 . .
C C6 0.6063(6) 0.1033(13) 1.1493(8) 0.0417(18) Uani d . 1 . .

loop_
_atom_site_aniso_label
_atom_site_aniso_U_11
_atom_site_aniso_U_22
_atom_site_aniso_U_33
_atom_site_aniso_U_12
_atom_site_aniso_U_13
_atom_site_aniso_U_23
Br 0.0750(7) 0.0972(9) 0.0596(7) -0.0039(6) 0.0341(5) 0.0056(6)
O 0.084(4) 0.056(3) 0.039(3) -0.012(3) 0.031(3) 0.006(3)
N1 0.063(4) 0.046(4) 0.023(3) 0.000(3) 0.007(3) -0.002(3)
N2 0.088(5) 0.057(4) 0.044(4) 0.014(4) 0.039(4) 0.011(4)
C1 0.065(5) 0.058(6) 0.025(4) 0.012(5) 0.010(3) 0.001(4)
C2 0.068(5) 0.063(6) 0.038(5) 0.015(5) 0.008(4) -0.008(4)
C3 0.089(6) 0.045(5) 0.044(5) 0.006(5) 0.005(5) -0.004(4)
C4 0.077(5) 0.042(5) 0.037(4) -0.002(5) 0.012(4) 0.000(4)
C5 0.061(5) 0.038(4) 0.024(4) -0.005(4) 0.009(3) 0.003(3)
C6 0.057(5) 0.038(4) 0.032(4) -0.007(4) 0.020(3) -0.006(4)

loop_
_atom_type_symbol
_atom_type_description
_atom_type_scat_dispersion_real
_atom_type_scat_dispersion_imag
_atom_type_scat_source
C C 0.0033 0.0016 'International Tables Vol C Tables 4.2.6.8 and 6.1.1.4'
H H 0.0000 0.0000 'International Tables Vol C Tables 4.2.6.8 and 6.1.1.4'
N N 0.0061 0.0033 'International Tables Vol C Tables 4.2.6.8 and 6.1.1.4'
O O 0.0106 0.0060 'International Tables Vol C Tables 4.2.6.8 and 6.1.1.4'
Br Br -0.2901 2.4595 'International Tables Vol C Tables 4.2.6.8 and 6.1.1.4'

loop_
_geom_angle_atom_site_label_1
_geom_angle_atom_site_label_2
_geom_angle_atom_site_label_3
_geom_angle_site_symmetry_1
_geom_angle_site_symmetry_3
_geom_angle
_geom_angle_publ_flag
C1 N1 C5 . . 115.1(6) ?
C6 N2 H2A . . 120.0 ?
C6 N2 H2B . . 120.0 ?
H2A N2 H2B . . 120.0 ?
N1 C1 C2 . . 125.6(8) ?
N1 C1 Br . . 115.0(6) ?
C2 C1 Br . . 119.4(6) ?
C3 C2 C1 . . 117.0(8) ?
C3 C2 H2C . . 121.5 ?
C1 C2 H2C . . 121.5 ?
C2 C3 C4 . . 120.4(8) ?
C2 C3 H3A . . 119.8 ?
C4 C3 H3A . . 119.8 ?
C5 C4 C3 . . 118.1(8) ?
C5 C4 H4A . . 121.0 ?
C3 C4 H4A . . 121.0 ?
N1 C5 C4 . . 123.6(7) ?
N1 C5 C6 . . 115.1(6) ?
C4 C5 C6 . . 121.4(7) ?
O C6 N2 . . 123.6(7) ?
O C6 C5 . . 118.5(7) ?
N2 C6 C5 . . 117.8(6) ?

loop_
_geom_bond_atom_site_label_1
_geom_bond_atom_site_label_2
_geom_bond_site_symmetry_2
_geom_bond_distance
_geom_bond_publ_flag
Br C1 . 1.905(8) ?
O C6 . 1.235(8) ?
N1 C1 . 1.322(9) ?
N1 C5 . 1.342(9) ?
N2 C6 . 1.303(10) ?
N2 H2A . 0.8600 ?
N2 H2B . 0.8600 ?
C1 C2 . 1.360(11) ?
C2 C3 . 1.349(12) ?
C2 H2C . 0.9300 ?
C3 C4 . 1.362(12) ?
C3 H3A . 0.9300 ?
C4 C5 . 1.361(10) ?
C4 H4A . 0.9300 ?
C5 C6 . 1.503(10) ?

loop_
_geom_hbond_atom_site_label_D
_geom_hbond_atom_site_label_H
_geom_hbond_atom_site_label_A
_geom_hbond_site_symmetry_A
_geom_hbond_distance_DH
_geom_hbond_distance_HA
_geom_hbond_distance_DA
_geom_hbond_angle_DHA
N2 H2B N1 . 0.86 2.41 2.730(10) 102
N2 H2A O 2_657 0.86 1.99 2.849(9) 176
N2 H2B O 4_554 0.86 2.22 3.002(9) 151

loop_
_geom_torsion_atom_site_label_1
_geom_torsion_atom_site_label_2
_geom_torsion_atom_site_label_3
_geom_torsion_atom_site_label_4
_geom_torsion_site_symmetry_1
_geom_torsion_site_symmetry_2
_geom_torsion_site_symmetry_3
_geom_torsion_site_symmetry_4
_geom_torsion
_geom_torsion_publ_flag
C5 N1 C1 C2 . . . . 4.5(11) ?
C5 N1 C1 Br . . . . -175.2(5) ?
N1 C1 C2 C3 . . . . -0.9(13) ?
Br C1 C2 C3 . . . . 178.7(6) ?
C1 C2 C3 C4 . . . . -3.3(13) ?
C2 C3 C4 C5 . . . . 3.6(13) ?
C1 N1 C5 C4 . . . . -4.0(10) ?
C1 N1 C5 C6 . . . . 176.1(6) ?
C3 C4 C5 N1 . . . . 0.2(12) ?
C3 C4 C5 C6 . . . . -179.9(7) ?
N1 C5 C6 O . . . . -154.5(7) ?
C4 C5 C6 O . . . . 25.5(11) ?
N1 C5 C6 N2 . . . . 25.3(10) ?
C4 C5 C6 N2 . . . . -154.6(8) ?

loop_
_cod_related_entry_id
_cod_related_entry_database
_cod_related_entry_code
1 ChemSpider 10718617
